data_2008537
loop_
_publ_author_name
'Jennifer Gill'
'Hans Parge'
'Christine J. Cardin'
'Chris Tsiamis'
'Constantin Kavounis'

_publ_section_title
;
 (2,2'-Bipyridyl-<i>N</i>,<i>N</i>')di-<i>n</i>-butyldichlorotin(IV)
;
_journal_issue 6
_journal_name_full 'Acta Crystallographica Section C'
_journal_page_first 875
_journal_page_last 876
_journal_paper_doi 10.1107/S010827019900325X
_journal_volume 55
_journal_year 1999
_chemical_formula_iupac '[Sn Cl2 (C4 H9)2 (C10 H8 N2)]'
_chemical_formula_sum 'C18 H26 Cl2 N2 Sn'
_chemical_formula_weight 460.00
_chemical_name_systematic
;
Bis(n-butyl)(dichloro)(2,2'-bipyridyl)tin(IV)
;
_space_group_IT_number 14
_symmetry_cell_setting monoclinic
_symmetry_space_group_name_Hall '-P 2yn'
_symmetry_space_group_name_H-M 'P 1 21/n 1'
_cell_angle_alpha 90.00
_cell_angle_beta 105.130(10)
_cell_angle_gamma 90.00
_cell_formula_units_Z 4
_cell_length_a 9.529(2)
_cell_length_b 16.354(5)
_cell_length_c 13.719(5)
_cell_measurement_reflns_used 56
_cell_measurement_temperature 293(2)
_cell_measurement_theta_max 19.62
_cell_measurement_theta_min 12.38
_cell_volume 2063.8(11)
_computing_cell_refinement DIF4
_computing_data_collection 'DIF4 (Stoe & Cie, 1987a)'
_computing_data_reduction 'REDU4 (Stoe & Cie, 1987b)'
_computing_molecular_graphics 'PLATON (Spek, 1990)'
_computing_publication_material SHELXL97
_computing_structure_refinement 'SHELXL97 (Sheldrick, 1997)'
_computing_structure_solution 'SHELXS86 (Sheldrick, 1990)'
_diffrn_ambient_temperature 293(2)
_diffrn_measured_fraction_theta_full 0.937
_diffrn_measured_fraction_theta_max 0.937
_diffrn_measurement_device_type 'Philips PW1100 diffractometer (updated by Stoe)'
_diffrn_measurement_method \w-2\q
_diffrn_radiation_monochromator graphite
_diffrn_radiation_source 'fine-focus sealed tube'
_diffrn_radiation_type MoK\a
_diffrn_radiation_wavelength 0.71073
_diffrn_reflns_av_R_equivalents 0.064
_diffrn_reflns_av_sigmaI/netI 0.0209
_diffrn_reflns_limit_h_max 8
_diffrn_reflns_limit_h_min -10
_diffrn_reflns_limit_k_max 17
_diffrn_reflns_limit_k_min 0
_diffrn_reflns_limit_l_max 16
_diffrn_reflns_limit_l_min -8
_diffrn_reflns_number 3575
_diffrn_reflns_theta_full 25.08
_diffrn_reflns_theta_max 25.08
_diffrn_reflns_theta_min 2.34
_diffrn_standards_decay_% 6.1
_diffrn_standards_interval_time 120
_diffrn_standards_number 3
_exptl_absorpt_coefficient_mu 1.498
_exptl_absorpt_correction_T_max 0.741
_exptl_absorpt_correction_T_min 0.469
_exptl_absorpt_correction_type '\y scan'
_exptl_absorpt_process_details '(North et al., 1968)'
_exptl_crystal_colour colourless
_exptl_crystal_density_diffrn 1.480
_exptl_crystal_density_method 'not measured'
_exptl_crystal_description parallelepiped
_exptl_crystal_F_000 928
_exptl_crystal_size_max 0.8
_exptl_crystal_size_mid 0.2
_exptl_crystal_size_min 0.2
_refine_diff_density_max 1.210
_refine_diff_density_min -1.090
_refine_ls_extinction_coef 5E-4(5)
_refine_ls_extinction_method 'SHELXL97 (Sheldrick, 1997)'
_refine_ls_goodness_of_fit_ref 1.119
_refine_ls_hydrogen_treatment mixed
_refine_ls_matrix_type full
_refine_ls_number_parameters 207
_refine_ls_number_reflns 3456
_refine_ls_number_restraints 40
_refine_ls_restrained_S_all 1.118
_refine_ls_R_factor_all 0.065
_refine_ls_R_factor_gt 0.054
_refine_ls_shift/su_max 0.001
_refine_ls_shift/su_mean 0.000
_refine_ls_structure_factor_coef Fsqd
_refine_ls_weighting_details 'w = 1/[\s^2^(Fo^2^)+(0.0680P)^2^+9.9655P] where P = (Fo^2^+2Fc^2^)/3'
_refine_ls_weighting_scheme calc
_refine_ls_wR_factor_ref 0.158
_reflns_number_gt 2873
_reflns_number_total 3456
_reflns_threshold_expression I>2\s(I)
_cod_data_source_file bm1319.cif
_cod_data_source_block bm1319
_cod_depositor_comments
;
The following automatic conversions were performed:

'_refine_ls_weighting_scheme' value 'calc w =
1/[\s^2^(Fo^2^)+(0.0680P)^2^+9.9655P] where P = (Fo^2^+2Fc^2^)/3' was
changed to 'calc'. New tag '_refine_ls_weighting_details' was
created. The value of the new tag was set to 'w =
1/[\s^2^(Fo^2^)+(0.0680P)^2^+9.9655P] where P = (Fo^2^+2Fc^2^)/3'.

Automatic conversion script
Id: cif_fix_values 3143 2015-03-26 13:38:13Z robertas 
;
_cod_original_sg_symbol_H-M 'P 21/n'
_cod_database_code 2008537
_cod_database_fobs_code 2008537

loop_
_symmetry_equiv_pos_as_xyz
'x, y, z'
'x+1/2, -y+1/2, z+1/2'
'-x, -y, -z'
'-x-1/2, y-1/2, -z-1/2'

loop_
_atom_site_label
_atom_site_fract_x
_atom_site_fract_y
_atom_site_fract_z
_atom_site_U_iso_or_equiv
_atom_site_adp_type
_atom_site_calc_flag
_atom_site_refinement_flags
_atom_site_occupancy
_atom_site_disorder_assembly
_atom_site_disorder_group
_atom_site_type_symbol
Sn .44222(5) .15458(3) .65605(4) .0493(2) Uani d . 1 . . Sn
Cl1 .6141(2) .20997(17) .81117(19) .0810(7) Uani d . 1 . . Cl
Cl2 .6052(2) .11541(17) .54122(19) .0773(6) Uani d . 1 . . Cl
N1 .2162(6) .1155(4) .5391(5) .0556(15) Uani d . 1 . . N
N2 .2367(7) .1771(4) .7238(5) .0547(15) Uani d . 1 . . N
C1 .0915(8) .1275(5) .5627(6) .0501(17) Uani d . 1 . . C
C2 -.0405(8) .1137(5) .4943(7) .063(2) Uani d . 1 . . C
H2 -.1268 .1231 .5121 .075 Uiso calc R 1 . . H
C3 -.0429(10) .0860(6) .4005(7) .072(2) Uani d . 1 . . C
H3 -.1308 .0778 .3526 .086 Uiso calc R 1 . . H
C4 .0860(10) .0705(6) .3774(7) .068(2) Uani d . 1 . . C
H4 .0866 .0489 .3148 .081 Uiso calc R 1 . . H
C5 .2140(9) .0871(5) .4474(6) .062(2) Uani d . 1 . . C
H5 .3014 .0785 .4308 .074 Uiso calc R 1 . . H
C6 .1028(9) .1570(5) .6676(6) .0555(18) Uani d . 1 . . C
C7 -.0163(9) .1637(5) .7057(8) .071(2) Uani d . 1 . . C
H7 -.1083 .1493 .6667 .085 Uiso calc R 1 . . H
C8 .0033(11) .1926(7) .8048(8) .083(3) Uani d . 1 . . C
H8 -.0757 .1976 .8324 .099 Uiso calc R 1 . . H
C9 .1399(11) .2132(6) .8604(8) .078(3) Uani d . 1 . . C
H9 .1553 .2331 .9259 .093 Uiso calc R 1 . . H
C10 .2528(9) .2041(6) .8178(7) .069(2) Uani d . 1 . . C
H10 .3458 .2173 .8561 .083 Uiso calc R 1 . . H
C11 .4482(9) .0311(6) .7054(8) .077(2) Uani d DU 1 . . C
H11A .3767 .0253 .7440 .092 Uiso calc R 1 . . H
H11B .4161 -.0030 .6459 .092 Uiso calc R 1 . . H
C12 .5884(12) -.0036(6) .7677(9) .102(4) Uani d DU 1 . . C
H12A .6185 .0256 .8313 .122 Uiso calc R 1 . . H
H12B .6635 .0030 .7323 .122 Uiso calc R 1 . . H
C13 .5692(18) -.0937(6) .7878(13) .142(6) Uani d DU 1 . . C
H13A .4853 -.0997 .8148 .171 Uiso calc R 1 A 1 H
H13B .5480 -.1227 .7238 .171 Uiso calc R 1 A 1 H
C14 .696(2) -.1339(13) .8586(16) .147(10) Uiso d PDU .76(3) B 1 C
H14A .7845 -.1153 .8445 .176 Uiso calc PR .76(3) B 1 H
H14B .6886 -.1921 .8501 .176 Uiso calc PR .76(3) B 1 H
H14C .6976 -.1201 .9269 .176 Uiso calc PR .76(3) B 1 H
C14' .581(8) -.119(4) .895(2) .13(3) Uiso d PD .24(3) B 2 C
H14D .6807 -.1312 .9287 .160 Uiso calc PR .24(3) B 2 H
H14E .5231 -.1675 .8955 .160 Uiso calc PR .24(3) B 2 H
H14F .5467 -.0761 .9303 .160 Uiso calc PR .24(3) B 2 H
C15 .4188(11) .2696(5) .5788(8) .080(3) Uani d DU 1 . . C
H15A .5155 .2916 .5861 .096 Uiso calc R 1 . . H
H15B .3779 .2588 .5076 .096 Uiso calc R 1 . . H
C16 .3292(15) .3354(6) .6088(9) .104(4) Uani d DU 1 . . C
H16A .3553 .3420 .6816 .125 Uiso calc R 1 C 1 H
H16B .2265 .3223 .5861 .125 Uiso calc R 1 C 1 H
C17 .363(2) .4139(8) .5572(14) .097(6) Uiso d PDU .71(3) D 1 C
H17A .4673 .4236 .5754 .117 Uiso calc PR .71(3) D 1 H
H17B .3303 .4081 .4844 .117 Uiso calc PR .71(3) D 1 H
C18 .286(3) .4851(14) .591(2) .158(11) Uiso d PDU .71(3) D 1 C
H18A .3067 .5344 .5598 .190 Uiso calc PR .71(3) D 1 H
H18B .3195 .4906 .6634 .190 Uiso calc PR .71(3) D 1 H
H18C .1832 .4753 .5725 .190 Uiso calc PR .71(3) D 1 H
C17' .278(4) .4110(12) .545(2) .073(10) Uiso d PD .29(3) D 2 C
H17C .2788 .4021 .4750 .087 Uiso calc PR .29(3) D 2 H
H17D .1805 .4267 .5470 .087 Uiso calc PR .29(3) D 2 H
C18' .389(5) .475(3) .595(4) .118(17) Uiso d PD .29(3) D 2 C
H18D .3665 .5259 .5591 .141 Uiso calc PR .29(3) D 2 H
H18E .4841 .4573 .5925 .141 Uiso calc PR .29(3) D 2 H
H18F .3862 .4821 .6635 .141 Uiso calc PR .29(3) D 2 H

loop_
_atom_site_aniso_label
_atom_site_aniso_U_11
_atom_site_aniso_U_22
_atom_site_aniso_U_33
_atom_site_aniso_U_12
_atom_site_aniso_U_13
_atom_site_aniso_U_23
Sn .0322(3) .0569(3) .0616(3) -.0011(2) .0173(2) .0006(2)
Cl1 .0534(12) .0940(17) .0876(16) -.0050(11) .0040(11) -.0197(13)
Cl2 .0494(11) .1088(18) .0846(15) -.0035(11) .0372(11) -.0054(13)
N1 .041(3) .061(4) .068(4) -.001(3) .020(3) -.002(3)
N2 .045(3) .065(4) .061(4) .003(3) .027(3) -.006(3)
C1 .037(4) .054(4) .063(4) -.001(3) .019(3) .007(3)
C2 .038(4) .076(5) .072(5) -.004(4) .011(4) .011(4)
C3 .057(5) .085(6) .067(5) -.009(4) .005(4) .007(5)
C4 .068(6) .084(6) .056(4) -.003(4) .023(4) -.001(4)
C5 .049(4) .081(6) .062(5) -.003(4) .026(4) -.004(4)
C6 .050(4) .054(4) .066(5) .006(3) .024(4) .003(4)
C7 .045(4) .081(6) .101(7) .010(4) .043(5) .011(5)
C8 .067(6) .107(8) .091(7) .011(5) .052(5) -.005(6)
C9 .071(6) .089(7) .083(6) .011(5) .037(5) -.006(5)
C10 .055(5) .089(6) .068(5) .000(4) .024(4) -.017(5)
C11 .067(6) .067(5) .096(7) .003(4) .022(5) .014(5)
C12 .115(9) .084(7) .094(7) .029(6) .008(7) .008(6)
C13 .170(14) .083(8) .148(12) .028(9) -.005(11) .009(8)
C15 .079(6) .072(6) .093(7) -.003(5) .030(5) .011(5)
C16 .138(11) .081(7) .104(8) .026(7) .051(8) .015(6)

loop_
_atom_type_symbol
_atom_type_description
_atom_type_scat_dispersion_real
_atom_type_scat_dispersion_imag
_atom_type_scat_source
Sn Sn -0.6537 1.4246 'International Tables Vol C Tables 4.2.6.8 and 6.1.1.4'
Cl Cl 0.1484 0.1585 'International Tables Vol C Tables 4.2.6.8 and 6.1.1.4'
N N 0.0061 0.0033 'International Tables Vol C Tables 4.2.6.8 and 6.1.1.4'
C C 0.0033 0.0016 'International Tables Vol C Tables 4.2.6.8 and 6.1.1.4'
H H 0.0000 0.0000 'International Tables Vol C Tables 4.2.6.8 and 6.1.1.4'

loop_
_geom_angle_atom_site_label_1
_geom_angle_atom_site_label_2
_geom_angle_atom_site_label_3
_geom_angle
_geom_angle_publ_flag
C11 Sn C15 169.3(4) yes
C11 Sn N2 88.8(3) yes
C15 Sn N2 93.8(3) yes
C11 Sn N1 84.5(3) yes
C15 Sn N1 86.8(3) yes
N2 Sn N1 67.8(2) yes
C11 Sn Cl1 96.7(3) yes
C15 Sn Cl1 93.6(3) yes
N2 Sn Cl1 91.98(17) yes
N1 Sn Cl1 159.73(16) yes
C11 Sn Cl2 89.3(3) yes
C15 Sn Cl2 85.3(3) yes
N2 Sn Cl2 163.74(17) yes
N1 Sn Cl2 95.96(16) yes
Cl1 Sn Cl2 104.28(8) yes
C1 N1 C5 119.1(7) ?
C1 N1 Sn 120.0(5) ?
C5 N1 Sn 120.7(5) ?
C10 N2 C6 119.1(7) ?
C10 N2 Sn 121.6(5) ?
C6 N2 Sn 119.1(5) ?
N1 C1 C2 121.7(7) ?
N1 C1 C6 116.1(7) ?
C2 C1 C6 122.2(7) ?
C3 C2 C1 119.1(8) ?
C2 C3 C4 119.1(8) ?
C5 C4 C3 119.3(8) ?
N1 C5 C4 121.5(7) ?
N2 C6 C7 121.1(8) ?
N2 C6 C1 116.6(7) ?
C7 C6 C1 122.2(8) ?
C6 C7 C8 118.8(9) ?
C9 C8 C7 119.3(8) ?
C10 C9 C8 118.6(9) ?
N2 C10 C9 123.2(9) ?
C12 C11 Sn 119.1(7) ?
C11 C12 C13 109.8(9) ?
C14 C13 C14' 53(3) ?
C14 C13 C12 115.4(14) ?
C14' C13 C12 118(3) ?
C16 C15 Sn 119.3(6) ?
C15 C16 C17' 123.1(16) ?
C15 C16 C17 105.6(10) ?
C17' C16 C17 29.8(12) ?
C18 C17 C16 108.7(15) ?
C18' C17' C16 103(3) ?

loop_
_geom_bond_atom_site_label_1
_geom_bond_atom_site_label_2
_geom_bond_site_symmetry_2
_geom_bond_distance
_geom_bond_publ_flag
Sn C11 . 2.127(9) yes
Sn C15 . 2.142(9) yes
Sn N2 . 2.405(6) yes
Sn N1 . 2.412(6) yes
Sn Cl1 . 2.493(2) yes
Sn Cl2 . 2.566(2) yes
N1 C1 . 1.326(9) ?
N1 C5 . 1.335(10) ?
N2 C10 . 1.334(10) ?
N2 C6 . 1.348(10) ?
C1 C2 . 1.378(11) ?
C1 C6 . 1.495(11) ?
C2 C3 . 1.358(12) ?
C3 C4 . 1.370(12) ?
C4 C5 . 1.368(12) ?
C6 C7 . 1.372(11) ?
C7 C8 . 1.406(14) ?
C8 C9 . 1.368(14) ?
C9 C10 . 1.360(12) ?
C11 C12 . 1.497(8) yes
C12 C13 . 1.519(9) yes
C13 C14 . 1.493(9) yes
C13 C14' . 1.511(10) yes
C15 C16 . 1.496(8) yes
C16 C17' . 1.523(10) yes
C16 C17 . 1.541(9) yes
C17 C18 . 1.515(10) yes
C17' C18' . 1.518(10) yes
